data_7101002
loop_
_publ_author_name
'S. Hagen'
'L. Wesemann'
'I. Pantenburg'

_publ_section_title
;
Formation of Novel Anionic Gold-Tin Cluster Compounds
;
_journal_name_full 'Chemical Communications'
_journal_paper_doi 10.1039/b416472e
_journal_year 2005
_chemical_formula_sum 'C55 H164 Au3 B33 Cl2 N3 P3 Sn3'
_chemical_formula_weight 2335.40
_space_group_IT_number 2
_symmetry_cell_setting triclinic
_symmetry_space_group_name_Hall '-P 1'
_symmetry_space_group_name_H-M 'P -1'
_cell_angle_alpha 100.469(7)
_cell_angle_beta 97.728(7)
_cell_angle_gamma 116.274(6)
_cell_formula_units_Z 2
_cell_length_a 15.6847(14)
_cell_length_b 16.7136(14)
_cell_length_c 21.813(2)
_cell_measurement_temperature 120(2)
_cell_volume 4890.1(7)
_diffrn_ambient_temperature 120(2)
_exptl_crystal_density_diffrn 1.586
_refine_ls_R_factor_obs 0.0412
_refine_ls_wR_factor_obs 0.0801
_cod_database_code 7101002

loop_
_symmetry_equiv_pos_as_xyz
'x, y, z'
'-x, -y, -z'

loop_
_atom_site_aniso_label
_atom_site_aniso_U_11
_atom_site_aniso_U_22
_atom_site_aniso_U_33
_atom_site_aniso_U_23
_atom_site_aniso_U_13
_atom_site_aniso_U_12
Au1 0.0253(2) 0.0245(2) 0.0297(2) 0.00988(13) 0.00851(13) 0.01219(13)
Au2 0.0254(2) 0.0294(2) 0.0325(2) 0.01070(14) 0.00834(14) 0.01261(14)
Au3 0.0404(2) 0.0273(2) 0.0364(2) 0.01476(15) 0.0207(2) 0.01729(15)
Sn1 0.0383(3) 0.0270(3) 0.0315(3) 0.0105(2) 0.0150(3) 0.0161(3)
B101 0.076(8) 0.032(5) 0.051(7) 0.011(5) 0.033(6) 0.032(6)
B102 0.041(6) 0.035(5) 0.059(7) 0.028(5) 0.004(5) 0.012(5)
B103 0.035(6) 0.042(6) 0.084(9) 0.035(6) 0.025(6) 0.024(5)
B104 0.043(6) 0.035(5) 0.054(7) 0.022(5) 0.035(5) 0.020(5)
B105 0.051(6) 0.033(5) 0.038(6) 0.017(5) 0.010(5) 0.013(5)
B106 0.075(8) 0.032(5) 0.047(7) 0.024(5) 0.027(6) 0.023(5)
B107 0.039(6) 0.043(6) 0.041(6) 0.017(5) -0.009(5) 0.009(5)
B108 0.033(5) 0.042(6) 0.059(7) 0.026(5) 0.016(5) 0.019(5)
B109 0.034(5) 0.034(5) 0.057(7) 0.024(5) 0.026(5) 0.014(4)
B110 0.045(6) 0.033(5) 0.047(7) 0.019(5) 0.001(5) 0.012(5)
B111 0.025(5) 0.028(5) 0.040(6) 0.018(4) 0.004(4) 0.003(4)
Sn2 0.0446(3) 0.0275(3) 0.0450(4) 0.0202(3) 0.0233(3) 0.0186(3)
B201 0.056(6) 0.036(5) 0.029(5) 0.019(4) 0.023(5) 0.020(5)
B202 0.032(5) 0.039(5) 0.045(6) 0.014(5) 0.011(5) 0.016(4)
B203 0.052(6) 0.031(5) 0.075(8) 0.033(5) 0.046(6) 0.025(5)
B204 0.040(5) 0.028(5) 0.049(6) 0.017(5) 0.023(5) 0.022(4)
B205 0.040(5) 0.030(5) 0.041(6) 0.013(4) 0.021(5) 0.017(4)
B206 0.058(7) 0.030(5) 0.059(7) 0.019(5) 0.027(6) 0.027(5)
B207 0.035(5) 0.030(5) 0.041(6) 0.016(4) 0.014(5) 0.012(4)
B208 0.034(5) 0.049(6) 0.057(7) 0.029(5) 0.021(5) 0.025(5)
B209 0.030(5) 0.036(5) 0.048(6) 0.018(5) 0.021(5) 0.019(4)
B210 0.046(6) 0.047(6) 0.035(6) 0.017(5) 0.011(5) 0.024(5)
B211 0.043(6) 0.036(5) 0.053(7) 0.025(5) 0.024(5) 0.024(5)
Sn3 0.0449(3) 0.0271(3) 0.0447(4) 0.0195(3) 0.0222(3) 0.0148(3)
B301 0.036(5) 0.033(5) 0.037(6) 0.015(4) 0.024(5) 0.006(4)
B302 0.043(6) 0.043(6) 0.031(5) 0.003(5) 0.010(5) 0.026(5)
B303 0.048(6) 0.027(5) 0.038(6) 0.012(4) 0.016(5) 0.020(4)
B304 0.031(5) 0.048(6) 0.045(6) 0.020(5) 0.012(5) 0.014(5)
B305 0.072(7) 0.045(6) 0.022(5) 0.025(4) 0.026(5) 0.036(6)
B306 0.055(7) 0.039(6) 0.033(6) 0.019(5) 0.022(5) 0.021(5)
B307 0.037(6) 0.062(7) 0.038(6) 0.014(5) 0.013(5) 0.024(5)
B308 0.051(6) 0.060(7) 0.033(6) 0.023(5) 0.018(5) 0.042(6)
B309 0.050(6) 0.034(5) 0.040(6) 0.009(5) 0.029(5) 0.016(5)
B310 0.039(6) 0.050(6) 0.031(6) 0.000(5) 0.008(5) 0.024(5)
B311 0.037(5) 0.031(5) 0.044(6) 0.013(4) 0.023(5) 0.016(4)
P1 0.0265(10) 0.0287(10) 0.0291(11) 0.0098(9) 0.0069(9) 0.0124(9)
C1 0.066(6) 0.045(5) 0.039(6) 0.003(4) 0.013(5) 0.029(5)
C2 0.094(9) 0.053(6) 0.058(7) 0.004(5) 0.023(6) 0.044(6)
C3 0.081(8) 0.060(7) 0.077(8) 0.008(6) 0.042(7) 0.033(6)
C4 0.075(9) 0.099(11) 0.132(14) -0.040(10) 0.038(9) 0.025(8)
C5 0.070(7) 0.055(6) 0.050(6) 0.019(5) 0.030(6) 0.023(6)
C6 0.126(10) 0.064(7) 0.039(6) 0.027(5) 0.031(7) 0.054(7)
P2 0.0271(11) 0.0506(14) 0.0443(14) 0.0182(12) 0.0094(10) 0.0170(11)
C7 0.030(4) 0.028(4) 0.039(5) 0.013(4) 0.006(4) 0.011(4)
C8 0.043(5) 0.037(5) 0.036(5) 0.008(4) 0.008(4) 0.018(4)
C9 0.033(4) 0.033(4) 0.033(5) 0.013(4) 0.011(4) 0.013(4)
C10 0.057(6) 0.030(4) 0.041(5) 0.012(4) 0.015(5) 0.019(4)
C11 0.028(4) 0.044(5) 0.045(5) 0.022(4) 0.015(4) 0.018(4)
C12 0.036(5) 0.061(6) 0.054(6) 0.030(5) 0.021(5) 0.022(5)
P3 0.0476(14) 0.0515(14) 0.0375(13) 0.0122(11) 0.0198(11) 0.0324(12)
C13 0.026(5) 0.057(6) 0.073(8) -0.011(6) 0.005(5) 0.010(4)
C14 0.041(6) 0.076(8) 0.095(10) -0.007(7) -0.012(6) 0.016(6)
C15 0.038(5) 0.067(7) 0.061(7) 0.016(6) -0.005(5) 0.027(5)
C16 0.060(7) 0.055(6) 0.058(7) 0.025(6) 0.013(6) 0.013(5)
C17 0.044(6) 0.049(6) 0.085(8) 0.013(6) 0.004(6) 0.027(5)
C18 0.061(7) 0.093(9) 0.076(9) 0.025(7) 0.030(7) 0.041(7)
N1 0.042(4) 0.047(4) 0.051(5) 0.014(4) 0.019(4) 0.020(4)
C19 0.057(6) 0.054(6) 0.059(7) 0.024(5) 0.030(5) 0.031(5)
C20 0.053(6) 0.043(5) 0.054(6) 0.014(5) 0.015(5) 0.011(5)
C21 0.084(8) 0.050(6) 0.060(7) 0.015(5) 0.020(6) 0.031(6)
C22 0.077(8) 0.067(7) 0.059(7) 0.022(6) 0.033(6) 0.028(6)
C23 0.064(6) 0.042(5) 0.062(7) 0.019(5) 0.025(6) 0.028(5)
C24 0.049(6) 0.057(6) 0.064(7) 0.024(5) 0.022(5) 0.036(5)
C25 0.056(6) 0.048(6) 0.074(7) 0.033(5) 0.028(6) 0.031(5)
C26 0.072(8) 0.069(7) 0.079(9) 0.025(6) 0.042(7) 0.035(6)
C27 0.042(5) 0.047(5) 0.046(6) 0.016(5) 0.009(4) 0.025(4)
C28 0.044(6) 0.036(5) 0.068(7) 0.023(5) 0.014(5) 0.003(4)
C29 0.025(4) 0.051(6) 0.066(7) 0.034(5) -0.004(4) 0.005(4)
C30 0.058(8) 0.108(10) 0.117(12) 0.077(10) -0.015(7) 0.012(7)
N2 0.053(5) 0.046(4) 0.044(5) 0.017(4) 0.019(4) 0.024(4)
C31 0.070(7) 0.046(5) 0.052(6) 0.026(5) 0.031(5) 0.039(5)
C32 0.062(7) 0.066(7) 0.069(8) 0.008(6) 0.006(6) 0.040(6)
C33 0.061(7) 0.054(7) 0.106(10) 0.001(7) 0.000(7) 0.037(6)
C34 0.119(12) 0.060(8) 0.122(13) -0.006(8) -0.008(10) 0.051(8)
C35 0.058(6) 0.048(6) 0.059(7) 0.028(5) 0.023(5) 0.029(5)
C36 0.082(8) 0.059(6) 0.056(7) 0.026(6) 0.030(6) 0.033(6)
C37 0.077(8) 0.055(7) 0.087(9) 0.024(6) 0.036(7) 0.041(6)
C38 0.077(8) 0.063(7) 0.116(11) 0.035(7) 0.046(8) 0.041(7)
C39 0.066(7) 0.045(6) 0.057(7) 0.025(5) 0.010(6) 0.007(5)
C40 0.093(9) 0.073(8) 0.074(9) 0.036(7) 0.026(7) 0.047(7)
C41 0.086(9) 0.050(7) 0.102(11) 0.026(7) -0.018(8) 0.027(7)
C42 0.176(16) 0.102(11) 0.091(12) -0.003(9) -0.034(11) 0.102(12)
N3 0.036(4) 0.028(4) 0.045(4) 0.015(3) 0.011(3) 0.015(3)
C43 0.046(5) 0.031(5) 0.048(6) 0.013(4) 0.009(5) 0.020(4)
C44 0.050(5) 0.035(5) 0.047(6) 0.017(4) 0.010(5) 0.026(4)
C45 0.038(5) 0.034(5) 0.054(6) 0.006(4) 0.001(4) 0.016(4)
C46 0.056(6) 0.042(6) 0.086(9) 0.006(6) 0.012(6) 0.024(5)
C47 0.042(5) 0.036(5) 0.044(5) 0.009(4) 0.009(4) 0.020(4)
C48 0.027(4) 0.039(5) 0.053(6) 0.015(4) 0.013(4) 0.013(4)
C49 0.046(6) 0.054(6) 0.058(7) 0.023(5) 0.004(5) 0.023(5)
C50 0.069(7) 0.058(6) 0.066(7) 0.014(6) 0.020(6) 0.041(6)
C51 0.048(5) 0.033(4) 0.033(5) 0.009(4) 0.008(4) 0.023(4)
C52 0.040(5) 0.026(4) 0.050(6) 0.009(4) -0.002(4) 0.013(4)
C53 0.061(6) 0.047(6) 0.045(6) 0.000(5) -0.002(5) 0.029(5)
C54 0.089(9) 0.034(6) 0.084(9) -0.012(6) -0.020(7) 0.023(6)
C55 0.073(9) 0.205(17) 0.049(8) -0.007(9) 0.003(7) 0.077(11)
Cl1 0.066(2) 0.227(5) 0.076(3) -0.005(3) 0.022(2) 0.043(3)
Cl2 0.088(2) 0.102(2) 0.082(2) 0.045(2) 0.039(2) 0.060(2)

loop_
_atom_site_label
_atom_site_type_symbol
_atom_site_fract_x
_atom_site_fract_y
_atom_site_fract_z
_atom_site_U_iso_or_equiv
_atom_site_thermal_displace_type
_atom_site_occupancy
_atom_site_calc_flag
_atom_site_refinement_flags
_atom_site_disorder_group
Au1 Au 0.32952(2) 0.50297(2) 0.31653(2) 0.02582(8) Uani 1 d . .
Au2 Au 0.15025(2) 0.45428(2) 0.25928(2) 0.02885(8) Uani 1 d . .
Au3 Au 0.22935(2) 0.56665(2) 0.39135(2) 0.03218(9) Uani 1 d . .
Sn1 Sn 0.26142(4) 0.39321(4) 0.19279(3) 0.03094(14) Uani 1 d . .
B101 B 0.1418(9) 0.2315(7) 0.3393(6) 0.049(3) Uani 1 d . .
H101 H 0.1608(9) 0.2209(7) 0.2928(6) 0.058 Uiso 1 calc R .
B102 B 0.0346(8) 0.2511(7) 0.3493(6) 0.046(3) Uani 1 d . .
H102 H -0.0155(8) 0.2521(7) 0.3094(6) 0.055 Uiso 1 calc R .
B103 B 0.2359(8) 0.2866(7) 0.4176(6) 0.048(3) Uani 1 d . .
H103 H 0.3144(8) 0.3108(7) 0.4211(6) 0.057 Uiso 1 calc R .
B104 B 0.0676(7) 0.3229(7) 0.4355(5) 0.039(3) Uani 1 d . .
H104 H 0.0396(7) 0.3713(7) 0.4504(5) 0.047 Uiso 1 calc R .
B105 B 0.1879(8) 0.3432(7) 0.4758(5) 0.043(3) Uani 1 d . .
H105 H 0.2368(8) 0.4044(7) 0.5164(5) 0.051 Uiso 1 calc R .
B106 B 0.0783(9) 0.2533(7) 0.4845(6) 0.048(3) Uani 1 d . .
H106 H 0.0564(9) 0.2576(7) 0.5303(6) 0.058 Uiso 1 calc R .
B107 B 0.1788(8) 0.2349(7) 0.4746(5) 0.047(3) Uani 1 d . .
H107 H 0.2233(8) 0.2287(7) 0.5151(5) 0.056 Uiso 1 calc R .
B108 B -0.0088(7) 0.2016(7) 0.4113(5) 0.042(3) Uani 1 d . .
H108 H -0.0872(7) 0.1730(7) 0.4102(5) 0.050 Uiso 1 calc R .
B109 B 0.1528(7) 0.1681(7) 0.3948(5) 0.039(3) Uani 1 d . .
H109 H 0.1795(7) 0.1179(7) 0.3829(5) 0.047 Uiso 1 calc R .
B110 B 0.0333(8) 0.1473(7) 0.3539(5) 0.044(3) Uani 1 d . .
H110 H -0.0172(8) 0.0838(7) 0.3155(5) 0.053 Uiso 1 calc R .
B111 B 0.0593(6) 0.1479(6) 0.4364(5) 0.034(2) Uani 1 d . .
H111 H 0.0256(6) 0.0834(6) 0.4511(5) 0.041 Uiso 1 calc R .
Sn2 Sn 0.30009(4) 0.65768(4) 0.30239(3) 0.03567(15) Uani 1 d . .
B201 B 0.3310(8) 0.7011(7) 0.2089(5) 0.038(2) Uani 1 d . .
H201 H 0.3122(8) 0.6406(7) 0.1691(5) 0.046 Uiso 1 calc R .
B202 B 0.2347(7) 0.7265(7) 0.2393(5) 0.038(2) Uani 1 d . .
H202 H 0.1553(7) 0.6824(7) 0.2192(5) 0.046 Uiso 1 calc R .
B203 B 0.4434(8) 0.7540(6) 0.2773(6) 0.045(3) Uani 1 d . .
H203 H 0.4959(8) 0.7271(6) 0.2809(6) 0.054 Uiso 1 calc R .
B204 B 0.2895(7) 0.7949(6) 0.3260(5) 0.035(2) Uani 1 d . .
H204 H 0.2450(7) 0.7938(6) 0.3611(5) 0.042 Uiso 1 calc R .
B205 B 0.4172(7) 0.8120(6) 0.3494(5) 0.035(2) Uani 1 d . .
H205 H 0.4531(7) 0.8218(6) 0.3991(5) 0.042 Uiso 1 calc R .
B206 B 0.3929(8) 0.8996(7) 0.3277(6) 0.045(3) Uani 1 d . .
H206 H 0.4134(8) 0.9643(7) 0.3639(6) 0.054 Uiso 1 calc R .
B207 B 0.4830(7) 0.8742(6) 0.2998(5) 0.036(2) Uani 1 d . .
H207 H 0.5618(7) 0.9227(6) 0.3190(5) 0.043 Uiso 1 calc R .
B208 B 0.2860(7) 0.8461(7) 0.2632(5) 0.041(3) Uani 1 d . .
H208 H 0.2366(7) 0.8764(7) 0.2585(5) 0.050 Uiso 1 calc R .
B209 B 0.4326(7) 0.8095(6) 0.2176(5) 0.035(2) Uani 1 d . .
H209 H 0.4793(7) 0.8165(6) 0.1833(5) 0.042 Uiso 1 calc R .
B210 B 0.3105(8) 0.7924(7) 0.1948(5) 0.041(2) Uani 1 d . .
H210 H 0.2777(8) 0.7878(7) 0.1455(5) 0.049 Uiso 1 calc R .
B211 B 0.4043(7) 0.8987(7) 0.2471(5) 0.038(2) Uani 1 d . .
H211 H 0.4319(7) 0.9628(7) 0.2316(5) 0.046 Uiso 1 calc R .
Sn3 Sn 0.18527(4) 0.38587(4) 0.37944(3) 0.03720(15) Uani 1 d . .
B301 B 0.3744(7) 0.4231(7) 0.1300(5) 0.038(2) Uani 1 d . .
H301 H 0.4340(7) 0.4949(7) 0.1495(5) 0.045 Uiso 1 calc R .
B302 B 0.3609(7) 0.3281(7) 0.1676(5) 0.037(2) Uani 1 d . .
H302 H 0.4127(7) 0.3387(7) 0.2115(5) 0.045 Uiso 1 calc R .
B303 B 0.2301(7) 0.2423(6) 0.1486(5) 0.035(2) Uani 1 d . .
H303 H 0.1980(7) 0.1985(6) 0.1800(5) 0.043 Uiso 1 calc R .
B304 B 0.1580(7) 0.2812(7) 0.0965(5) 0.042(2) Uani 1 d . .
H304 H 0.0807(7) 0.2621(7) 0.0943(5) 0.050 Uiso 1 calc R .
B305 B 0.2505(8) 0.3934(7) 0.0850(4) 0.040(2) Uani 1 d . .
H305 H 0.2312(8) 0.4465(7) 0.0754(4) 0.048 Uiso 1 calc R .
B306 B 0.3320(8) 0.3707(7) 0.0463(5) 0.041(2) Uani 1 d . .
H306 H 0.3653(8) 0.4103(7) 0.0130(5) 0.049 Uiso 1 calc R .
B307 B 0.3985(8) 0.3335(8) 0.0964(5) 0.045(3) Uani 1 d . .
H307 H 0.4743(8) 0.3493(8) 0.0959(5) 0.054 Uiso 1 calc R .
B308 B 0.3117(7) 0.2262(7) 0.1063(5) 0.040(2) Uani 1 d . .
H308 H 0.3315(7) 0.1719(7) 0.1116(5) 0.048 Uiso 1 calc R .
B309 B 0.1932(8) 0.1987(7) 0.0643(5) 0.041(3) Uani 1 d . .
H309 H 0.1359(8) 0.1263(7) 0.0427(5) 0.050 Uiso 1 calc R .
B310 B 0.2045(7) 0.2881(7) 0.0260(5) 0.041(2) Uani 1 d . .
H310 H 0.1553(7) 0.2746(7) -0.0200(5) 0.049 Uiso 1 calc R .
B311 B 0.2945(7) 0.2506(6) 0.0306(5) 0.036(2) Uani 1 d . .
H311 H 0.3028(7) 0.2123(6) -0.0128(5) 0.043 Uiso 1 calc R .
P1 P 0.49300(14) 0.55533(14) 0.36280(10) 0.0282(5) Uani 1 d . .
C1 C 0.3170(7) 0.7702(6) 0.5123(5) 0.051(2) Uani 1 d . .
H1A H 0.3733(7) 0.7609(6) 0.5234(5) 0.070(4) Uiso 1 calc R .
H1B H 0.3283(7) 0.8043(6) 0.4800(5) 0.070(4) Uiso 1 calc R .
C2 C 0.3124(9) 0.8308(7) 0.5724(5) 0.066(3) Uani 1 d . .
H2A H 0.3724(9) 0.8884(7) 0.5873(5) 0.110(6) Uiso 1 calc R .
H2B H 0.3035(9) 0.7991(7) 0.6055(5) 0.110(6) Uiso 1 calc R .
H2C H 0.2584(9) 0.8426(7) 0.5619(5) 0.110(6) Uiso 1 calc R .
C3 C 0.1135(8) 0.6878(8) 0.4512(6) 0.072(3) Uani 1 d . .
H3A H 0.0964(8) 0.7113(8) 0.4891(6) 0.070(4) Uiso 1 calc R .
H3B H 0.1385(8) 0.7366(8) 0.4299(6) 0.070(4) Uiso 1 calc R .
C4 C 0.0290(9) 0.6115(10) 0.4096(8) 0.118(6) Uani 1 d . .
H4A H -0.0193(9) 0.6301(10) 0.3978(8) 0.110(6) Uiso 1 calc R .
H4B H 0.0032(9) 0.5634(10) 0.4308(8) 0.110(6) Uiso 1 calc R .
H4C H 0.0453(9) 0.5887(10) 0.3717(8) 0.110(6) Uiso 1 calc R .
C5 C 0.1853(8) 0.6041(7) 0.5414(5) 0.059(3) Uani 1 d . .
H5A H 0.1672(8) 0.6398(7) 0.5721(5) 0.070(4) Uiso 1 calc R .
H5B H 0.1297(8) 0.5424(7) 0.5243(5) 0.070(4) Uiso 1 calc R .
C6 C 0.2701(9) 0.5970(7) 0.5760(5) 0.069(3) Uani 1 d . .
H6A H 0.2519(9) 0.5680(7) 0.6097(5) 0.110(6) Uiso 1 calc R .
H6B H 0.3251(9) 0.6579(7) 0.5941(5) 0.110(6) Uiso 1 calc R .
H6C H 0.2876(9) 0.5605(7) 0.5462(5) 0.110(6) Uiso 1 calc R .
P2 P -0.0055(2) 0.4105(2) 0.20318(12) 0.0404(6) Uani 1 d . .
C7 C 0.5500(6) 0.6674(5) 0.4219(4) 0.033(2) Uani 1 d . .
H7A H 0.6172(6) 0.6839(5) 0.4408(4) 0.070(4) Uiso 1 calc R .
H7B H 0.5518(6) 0.7138(5) 0.4003(4) 0.070(4) Uiso 1 calc R .
C8 C 0.4968(6) 0.6695(6) 0.4756(4) 0.040(2) Uani 1 d . .
H8A H 0.5303(6) 0.7303(6) 0.5052(4) 0.110(6) Uiso 1 calc R .
H8B H 0.4961(6) 0.6248(6) 0.4979(4) 0.110(6) Uiso 1 calc R .
H8C H 0.4307(6) 0.6548(6) 0.4574(4) 0.110(6) Uiso 1 calc R .
C9 C 0.5125(6) 0.4785(5) 0.4053(4) 0.033(2) Uani 1 d . .
H9A H 0.5811(6) 0.5078(5) 0.4277(4) 0.070(4) Uiso 1 calc R .
H9B H 0.4742(6) 0.4694(5) 0.4373(4) 0.070(4) Uiso 1 calc R .
C10 C 0.4841(7) 0.3843(5) 0.3607(4) 0.043(2) Uani 1 d . .
H10A H 0.4957(7) 0.3466(5) 0.3855(4) 0.110(6) Uiso 1 calc R .
H10B H 0.5227(7) 0.3928(5) 0.3295(4) 0.110(6) Uiso 1 calc R .
H10C H 0.4158(7) 0.3543(5) 0.3392(4) 0.110(6) Uiso 1 calc R .
C11 C 0.5678(6) 0.5690(6) 0.3038(4) 0.036(2) Uani 1 d . .
H11A H 0.5380(6) 0.5112(6) 0.2701(4) 0.070(4) Uiso 1 calc R .
H11B H 0.5666(6) 0.6163(6) 0.2843(4) 0.070(4) Uiso 1 calc R .
C12 C 0.6752(6) 0.5955(7) 0.3311(5) 0.048(2) Uani 1 d . .
H12A H 0.7088(6) 0.6012(7) 0.2971(5) 0.110(6) Uiso 1 calc R .
H12B H 0.6776(6) 0.5483(7) 0.3494(5) 0.110(6) Uiso 1 calc R .
H12C H 0.7062(6) 0.6536(7) 0.3636(5) 0.110(6) Uiso 1 calc R .
P3 P 0.2104(2) 0.6577(2) 0.47637(12) 0.0411(6) Uani 1 d . .
C13 C -0.0723(6) 0.2881(7) 0.1630(5) 0.060(3) Uani 1 d . .
H13A H -0.0312(6) 0.2719(7) 0.1397(5) 0.070(4) Uiso 1 calc R .
H13B H -0.0843(6) 0.2542(7) 0.1954(5) 0.070(4) Uiso 1 calc R .
C14 C -0.1713(7) 0.2552(8) 0.1158(6) 0.082(4) Uani 1 d . .
H14A H -0.2014(7) 0.1895(8) 0.0968(6) 0.110(6) Uiso 1 calc R .
H14B H -0.1605(7) 0.2866(8) 0.0826(6) 0.110(6) Uiso 1 calc R .
H14C H -0.2137(7) 0.2689(8) 0.1385(6) 0.110(6) Uiso 1 calc R .
C15 C -0.0036(7) 0.4768(7) 0.1442(5) 0.057(3) Uani 1 d . .
H15A H -0.0693(7) 0.4493(7) 0.1172(5) 0.070(4) Uiso 1 calc R .
H15B H 0.0143(7) 0.5395(7) 0.1671(5) 0.070(4) Uiso 1 calc R .
C16 C 0.0644(7) 0.4811(7) 0.1025(5) 0.062(3) Uani 1 d . .
H16A H 0.0607(7) 0.5167(7) 0.0733(5) 0.110(6) Uiso 1 calc R .
H16B H 0.0464(7) 0.4195(7) 0.0785(5) 0.110(6) Uiso 1 calc R .
H16C H 0.1301(7) 0.5099(7) 0.1286(5) 0.110(6) Uiso 1 calc R .
C17 C -0.0848(7) 0.4336(7) 0.2482(6) 0.059(3) Uani 1 d . .
H17A H -0.0555(7) 0.4999(7) 0.2669(6) 0.070(4) Uiso 1 calc R .
H17B H -0.1472(7) 0.4135(7) 0.2190(6) 0.070(4) Uiso 1 calc R .
C18 C -0.1030(8) 0.3850(8) 0.3019(6) 0.073(3) Uani 1 d . .
H18A H -0.1454(8) 0.3996(8) 0.3240(6) 0.110(6) Uiso 1 calc R .
H18B H -0.0417(8) 0.4056(8) 0.3316(6) 0.110(6) Uiso 1 calc R .
H18C H -0.1334(8) 0.3191(8) 0.2836(6) 0.110(6) Uiso 1 calc R .
N1 N -0.1790(5) -0.0408(5) 0.3704(4) 0.046(2) Uani 1 d . .
H1 H -0.1244(5) 0.0157(5) 0.3818(4) 0.049(16) Uiso 1 calc R .
C19 C -0.2419(7) -0.0400(7) 0.4164(5) 0.052(3) Uani 1 d . .
H19A H -0.2923(7) -0.1030(7) 0.4112(5) 0.070(4) Uiso 1 calc R .
H19B H -0.2741(7) -0.0044(7) 0.4064(5) 0.070(4) Uiso 1 calc R .
C20 C -0.1812(7) 0.0024(7) 0.4871(5) 0.055(3) Uani 1 d . .
H20A H -0.1255(7) 0.0622(7) 0.4917(5) 0.070(4) Uiso 1 calc R .
H20B H -0.1568(7) -0.0379(7) 0.4997(5) 0.070(4) Uiso 1 calc R .
C21 C -0.2489(8) 0.0137(7) 0.5312(5) 0.065(3) Uani 1 d . .
H21A H -0.2106(8) 0.0407(7) 0.5754(5) 0.070(4) Uiso 1 calc R .
H21B H -0.2693(8) 0.0570(7) 0.5195(5) 0.070(4) Uiso 1 calc R .
C22 C -0.3375(8) -0.0737(7) 0.5273(5) 0.068(3) Uani 1 d . .
H22A H -0.3746(8) -0.0609(7) 0.5555(5) 0.110(6) Uiso 1 calc R .
H22B H -0.3182(8) -0.1165(7) 0.5400(5) 0.110(6) Uiso 1 calc R .
H22C H -0.3770(8) -0.1003(7) 0.4840(5) 0.110(6) Uiso 1 calc R .
C23 C -0.1475(7) -0.1137(6) 0.3735(5) 0.053(3) Uani 1 d . .
H23A H -0.2045(7) -0.1745(6) 0.3558(5) 0.070(4) Uiso 1 calc R .
H23B H -0.1229(7) -0.1078(6) 0.4182(5) 0.070(4) Uiso 1 calc R .
C24 C -0.0691(7) -0.1079(7) 0.3376(5) 0.051(2) Uani 1 d . .
H24A H -0.0110(7) -0.0479(7) 0.3556(5) 0.070(4) Uiso 1 calc R .
H24B H -0.0929(7) -0.1136(7) 0.2927(5) 0.070(4) Uiso 1 calc R .
C25 C -0.0426(7) -0.1851(6) 0.3424(5) 0.053(3) Uani 1 d . .
H25A H -0.0131(7) -0.1756(6) 0.3870(5) 0.070(4) Uiso 1 calc R .
H25B H -0.1021(7) -0.2445(6) 0.3286(5) 0.070(4) Uiso 1 calc R .
C26 C 0.0280(8) -0.1877(8) 0.3016(6) 0.070(3) Uani 1 d . .
H26A H 0.0424(8) -0.2368(8) 0.3060(6) 0.110(6) Uiso 1 calc R .
H26B H 0.0876(8) -0.1296(8) 0.3157(6) 0.110(6) Uiso 1 calc R .
H26C H -0.0014(8) -0.1983(8) 0.2573(6) 0.110(6) Uiso 1 calc R .
C27 C -0.2360(6) -0.0566(6) 0.3022(4) 0.043(2) Uani 1 d . .
H27A H -0.2040(6) -0.0741(6) 0.2713(4) 0.070(4) Uiso 1 calc R .
H27B H -0.3017(6) -0.1079(6) 0.2941(4) 0.070(4) Uiso 1 calc R .
C28 C -0.2435(7) 0.0278(6) 0.2913(5) 0.054(3) Uani 1 d . .
H28A H -0.1783(7) 0.0793(6) 0.2983(5) 0.070(4) Uiso 1 calc R .
H28B H -0.2758(7) 0.0458(6) 0.3217(5) 0.070(4) Uiso 1 calc R .
C29 C -0.3020(6) 0.0052(6) 0.2224(5) 0.051(3) Uani 1 d . .
H29A H -0.3661(6) -0.0484(6) 0.2140(5) 0.070(4) Uiso 1 calc R .
H29B H -0.2676(6) -0.0080(6) 0.1916(5) 0.070(4) Uiso 1 calc R .
C30 C -0.3126(9) 0.0932(9) 0.2167(7) 0.102(5) Uani 1 d . .
H30A H -0.3489(9) 0.0820(9) 0.1742(7) 0.110(6) Uiso 1 calc R .
H30B H -0.2487(9) 0.1457(9) 0.2252(7) 0.110(6) Uiso 1 calc R .
H30C H -0.3467(9) 0.1055(9) 0.2475(7) 0.110(6) Uiso 1 calc R .
N2 N 0.4351(5) 0.6884(5) 0.0675(4) 0.046(2) Uani 1 d . .
H2 H 0.4275(5) 0.7047(5) 0.1077(4) 0.049(16) Uiso 1 calc R .
C31 C 0.5099(7) 0.6553(6) 0.0750(5) 0.048(2) Uani 1 d . .
H31A H 0.4776(7) 0.5919(6) 0.0780(5) 0.070(4) Uiso 1 calc R .
H31B H 0.5351(7) 0.6550(6) 0.0368(5) 0.070(4) Uiso 1 calc R .
C32 C 0.5943(8) 0.7127(8) 0.1327(6) 0.065(3) Uani 1 d . .
H32A H 0.6305(8) 0.7749(8) 0.1284(6) 0.070(4) Uiso 1 calc R .
H32B H 0.5695(8) 0.7168(8) 0.1709(6) 0.070(4) Uiso 1 calc R .
C33 C 0.6611(8) 0.6725(7) 0.1402(7) 0.075(4) Uani 1 d . .
H33A H 0.6281(8) 0.6151(7) 0.1520(7) 0.070(4) Uiso 1 calc R .
H33B H 0.6761(8) 0.6577(7) 0.0993(7) 0.070(4) Uiso 1 calc R .
C34 C 0.7533(11) 0.7354(8) 0.1892(7) 0.106(5) Uani 1 d . .
H34A H 0.7939(11) 0.7063(8) 0.1922(7) 0.110(6) Uiso 1 calc R .
H34B H 0.7391(11) 0.7492(8) 0.2300(7) 0.110(6) Uiso 1 calc R .
H34C H 0.7871(11) 0.7918(8) 0.1772(7) 0.110(6) Uiso 1 calc R .
C35 C 0.4732(7) 0.7757(6) 0.0457(5) 0.051(2) Uani 1 d . .
H35A H 0.5355(7) 0.8222(6) 0.0747(5) 0.070(4) Uiso 1 calc R .
H35B H 0.4840(7) 0.7628(6) 0.0031(5) 0.070(4) Uiso 1 calc R .
C36 C 0.4015(8) 0.8121(7) 0.0445(5) 0.063(3) Uani 1 d . .
H36A H 0.3675(8) 0.7969(7) 0.0782(5) 0.070(4) Uiso 1 calc R .
H36B H 0.3530(8) 0.7811(7) 0.0037(5) 0.070(4) Uiso 1 calc R .
C37 C 0.4484(8) 0.9160(7) 0.0537(6) 0.067(3) Uani 1 d . .
H37A H 0.4823(8) 0.9313(7) 0.0200(6) 0.070(4) Uiso 1 calc R .
H37B H 0.4968(8) 0.9471(7) 0.0945(6) 0.070(4) Uiso 1 calc R .
C38 C 0.3745(8) 0.9528(8) 0.0524(7) 0.078(4) Uani 1 d . .
H38A H 0.4084(8) 1.0186(8) 0.0584(7) 0.110(6) Uiso 1 calc R .
H38B H 0.3417(8) 0.9393(8) 0.0863(7) 0.110(6) Uiso 1 calc R .
H38C H 0.3272(8) 0.9235(8) 0.0117(7) 0.110(6) Uiso 1 calc R .
C39 C 0.3358(8) 0.6132(7) 0.0283(5) 0.063(3) Uani 1 d . .
H39A H 0.2888(8) 0.6358(7) 0.0315(5) 0.070(4) Uiso 1 calc R .
H39B H 0.3161(8) 0.5607(7) 0.0464(5) 0.070(4) Uiso 1 calc R .
C40 C 0.3323(9) 0.5811(8) -0.0415(6) 0.074(3) Uani 1 d . .
H40A H 0.3817(9) 0.5618(8) -0.0453(6) 0.070(4) Uiso 1 calc R .
H40B H 0.3462(9) 0.6318(8) -0.0611(6) 0.070(4) Uiso 1 calc R .
C41 C 0.2306(9) 0.4999(8) -0.0762(7) 0.085(4) Uani 1 d . .
H41A H 0.2207(9) 0.4469(8) -0.0600(7) 0.070(4) Uiso 1 calc R .
H41B H 0.1810(9) 0.5168(8) -0.0670(7) 0.070(4) Uiso 1 calc R .
C42 C 0.2187(12) 0.4736(10) -0.1477(7) 0.120(6) Uani 1 d . .
H42A H 0.1543(12) 0.4227(10) -0.1678(7) 0.110(6) Uiso 1 calc R .
H42B H 0.2669(12) 0.4557(10) -0.1569(7) 0.110(6) Uiso 1 calc R .
H42C H 0.2274(12) 0.5257(10) -0.1639(7) 0.110(6) Uiso 1 calc R .
N3 N 0.1291(5) 0.0230(4) 0.1644(3) 0.035(2) Uani 1 d . .
H3 H 0.1587(5) 0.0785(4) 0.1552(3) 0.049(16) Uiso 1 calc R .
C43 C 0.1873(6) 0.0365(6) 0.2305(4) 0.041(2) Uani 1 d . .
H43A H 0.1746(6) 0.0757(6) 0.2624(4) 0.070(4) Uiso 1 calc R .
H43B H 0.1645(6) -0.0233(6) 0.2398(4) 0.070(4) Uiso 1 calc R .
C44 C 0.2959(6) 0.0793(6) 0.2367(4) 0.041(2) Uani 1 d . .
H44A H 0.3179(6) 0.1332(6) 0.2200(4) 0.070(4) Uiso 1 calc R .
H44B H 0.3112(6) 0.0350(6) 0.2120(4) 0.070(4) Uiso 1 calc R .
C45 C 0.3487(6) 0.1079(6) 0.3079(5) 0.044(2) Uani 1 d . .
H45A H 0.3309(6) 0.1507(6) 0.3319(5) 0.070(4) Uiso 1 calc R .
H45B H 0.3253(6) 0.0533(6) 0.3238(5) 0.070(4) Uiso 1 calc R .
C46 C 0.4599(7) 0.1533(6) 0.3212(6) 0.063(3) Uani 1 d . .
H46A H 0.4872(7) 0.1691(6) 0.3666(6) 0.110(6) Uiso 1 calc R .
H46B H 0.4842(7) 0.2085(6) 0.3068(6) 0.110(6) Uiso 1 calc R .
H46C H 0.4785(7) 0.1110(6) 0.2987(6) 0.110(6) Uiso 1 calc R .
C47 C 0.0283(6) 0.0067(6) 0.1685(4) 0.040(2) Uani 1 d . .
H47A H 0.0342(6) 0.0546(6) 0.2040(4) 0.070(4) Uiso 1 calc R .
H47B H -0.0062(6) -0.0524(6) 0.1780(4) 0.070(4) Uiso 1 calc R .
C48 C -0.0324(6) 0.0060(6) 0.1084(4) 0.040(2) Uani 1 d . .
H48A H -0.0484(6) -0.0480(6) 0.0741(4) 0.070(4) Uiso 1 calc R .
H48B H 0.0051(6) 0.0609(6) 0.0948(4) 0.070(4) Uiso 1 calc R .
C49 C -0.1268(7) 0.0041(7) 0.1208(5) 0.053(3) Uani 1 d . .
H49A H -0.1105(7) 0.0544(7) 0.1582(5) 0.070(4) Uiso 1 calc R .
H49B H -0.1668(7) -0.0538(7) 0.1303(5) 0.070(4) Uiso 1 calc R .
C50 C -0.1865(8) 0.0135(7) 0.0628(5) 0.060(3) Uani 1 d . .
H50A H -0.2449(8) 0.0119(7) 0.0727(5) 0.110(6) Uiso 1 calc R .
H50B H -0.2039(8) -0.0369(7) 0.0259(5) 0.110(6) Uiso 1 calc R .
H50C H -0.1476(8) 0.0712(7) 0.0538(5) 0.110(6) Uiso 1 calc R .
C51 C 0.1333(6) -0.0457(5) 0.1117(4) 0.037(2) Uani 1 d . .
H51A H 0.2015(6) -0.0266(5) 0.1118(4) 0.070(4) Uiso 1 calc R .
H51B H 0.1017(6) -0.0445(5) 0.0708(4) 0.070(4) Uiso 1 calc R .
C52 C 0.0848(6) -0.1451(5) 0.1170(4) 0.042(2) Uani 1 d . .
H52A H 0.0171(6) -0.1645(5) 0.1185(4) 0.070(4) Uiso 1 calc R .
H52B H 0.1184(6) -0.1482(5) 0.1566(4) 0.070(4) Uiso 1 calc R .
C53 C 0.0884(7) -0.2103(6) 0.0597(5) 0.053(3) Uani 1 d . .
H53A H 0.0519(7) -0.2097(6) 0.0203(5) 0.070(4) Uiso 1 calc R .
H53B H 0.1558(7) -0.1891(6) 0.0569(5) 0.070(4) Uiso 1 calc R .
C54 C 0.0452(9) -0.3079(6) 0.0667(6) 0.080(4) Uani 1 d . .
H54A H 0.0479(9) -0.3480(6) 0.0303(6) 0.110(6) Uiso 1 calc R .
H54B H -0.0218(9) -0.3291(6) 0.0688(6) 0.110(6) Uiso 1 calc R .
H54C H 0.0820(9) -0.3085(6) 0.1053(6) 0.110(6) Uiso 1 calc R .
C55 C -0.4537(9) 0.2454(12) 0.1846(6) 0.112(6) Uani 1 d . .
H55A H -0.4954(9) 0.2714(12) 0.1721(6) 0.070(4) Uiso 1 calc R .
H55B H -0.4908(9) 0.1944(12) 0.2017(6) 0.070(4) Uiso 1 calc R .
Cl1 Cl -0.3538(3) 0.3285(4) 0.2438(2) 0.140(2) Uani 1 d . .
Cl2 Cl -0.4239(2) 0.2029(2) 0.1172(2) 0.0803(9) Uani 1 d . .

loop_
_geom_bond_atom_site_label_1
_geom_bond_atom_site_label_2
_geom_bond_distance
_geom_bond_site_symmetry_2
_geom_bond_publ_flag
Au1 P1 2.314(2) . ?
Au1 Au2 2.6055(5) . ?
Au1 Sn1 2.7353(8) . ?
Au1 Au3 2.7934(5) . ?
Au1 Sn2 2.8814(7) . ?
Au1 Sn3 2.9535(7) . ?
Au2 P2 2.299(2) . ?
Au2 Sn1 2.8114(7) . ?
Au2 Au3 2.8940(6) . ?
Au2 Sn2 3.0224(7) . ?
Au2 Sn3 3.1204(7) . ?
Au3 P3 2.317(2) . ?
Au3 Sn2 2.7329(7) . ?
Au3 Sn3 2.7371(7) . ?
Sn1 B301 2.321(8) . ?
Sn1 B303 2.329(9) . ?
Sn1 B302 2.332(9) . ?
Sn1 B305 2.336(9) . ?
Sn1 B304 2.349(11) . ?
B101 B110 1.780(14) . ?
B101 B109 1.79(2) . ?
B101 B103 1.87(2) . ?
B101 B102 1.88(2) . ?
B101 Sn3 2.312(9) . ?
B101 H101 1.10 . ?
B102 B110 1.748(14) . ?
B102 B108 1.771(15) . ?
B102 B104 1.90(2) . ?
B102 Sn3 2.328(10) . ?
B102 H102 1.10 . ?
B103 B109 1.747(14) . ?
B103 B107 1.761(15) . ?
B103 B105 1.88(2) . ?
B103 Sn3 2.359(10) . ?
B103 H103 1.10 . ?
B104 B106 1.762(14) . ?
B104 B108 1.766(14) . ?
B104 B105 1.82(2) . ?
B104 Sn3 2.315(8) . ?
B104 H104 1.10 . ?
B105 B107 1.747(15) . ?
B105 B106 1.776(14) . ?
B105 Sn3 2.341(10) . ?
B105 H105 1.10 . ?
B106 B108 1.74(2) . ?
B106 B111 1.753(14) . ?
B106 B107 1.77(2) . ?
B106 H106 1.10 . ?
B107 B111 1.746(13) . ?
B107 B109 1.77(2) . ?
B107 H107 1.10 . ?
B108 B111 1.764(14) . ?
B108 B110 1.78(2) . ?
B108 H108 1.10 . ?
B109 B111 1.765(13) . ?
B109 B110 1.814(15) . ?
B109 H109 1.10 . ?
B110 B111 1.788(14) . ?
B110 H110 1.10 . ?
B111 H111 1.10 . ?
Sn2 B203 2.322(9) . ?
Sn2 B201 2.327(9) . ?
Sn2 B205 2.328(9) . ?
Sn2 B204 2.342(9) . ?
Sn2 B202 2.347(10) . ?
B201 B209 1.760(13) . ?
B201 B210 1.761(14) . ?
B201 B203 1.88(2) . ?
B201 B202 1.907(14) . ?
B201 H201 1.10 . ?
B202 B208 1.732(14) . ?
B202 B210 1.764(13) . ?
B202 B204 1.878(14) . ?
B202 H202 1.10 . ?
B203 B209 1.762(15) . ?
B203 B207 1.767(13) . ?
B203 B205 1.887(14) . ?
B203 H203 1.10 . ?
B204 B208 1.750(14) . ?
B204 B206 1.774(13) . ?
B204 B205 1.876(14) . ?
B204 H204 1.10 . ?
B205 B207 1.754(12) . ?
B205 B206 1.791(14) . ?
B205 H205 1.10 . ?
B206 B208 1.78(2) . ?
B206 B211 1.788(15) . ?
B206 B207 1.793(14) . ?
B206 H206 1.10 . ?
B207 B209 1.780(14) . ?
B207 B211 1.802(14) . ?
B207 H207 1.10 . ?
B208 B210 1.777(15) . ?
B208 B211 1.783(13) . ?
B208 H208 1.10 . ?
B209 B211 1.775(13) . ?
B209 B210 1.790(14) . ?
B209 H209 1.10 . ?
B210 B211 1.767(15) . ?
B210 H210 1.10 . ?
B211 H211 1.10 . ?
B301 B307 1.760(15) . ?
B301 B306 1.766(14) . ?
B301 B305 1.856(15) . ?
B301 B302 1.859(14) . ?
B301 H301 1.10 . ?
B302 B308 1.737(14) . ?
B302 B307 1.736(14) . ?
B302 B303 1.841(14) . ?
B302 H302 1.10 . ?
B303 B308 1.760(13) . ?
B303 B309 1.761(14) . ?
B303 B304 1.888(15) . ?
B303 H303 1.10 . ?
B304 B309 1.767(14) . ?
B304 B310 1.788(14) . ?
B304 B305 1.883(13) . ?
B304 H304 1.10 . ?
B305 B310 1.754(14) . ?
B305 B306 1.758(14) . ?
B305 H305 1.10 . ?
B306 B311 1.772(13) . ?
B306 B307 1.78(2) . ?
B306 B310 1.787(14) . ?
B306 H306 1.10 . ?
B307 B308 1.782(15) . ?
B307 B311 1.812(15) . ?
B307 H307 1.10 . ?
B308 B309 1.772(15) . ?
B308 B311 1.785(14) . ?
B308 H308 1.10 . ?
B309 B311 1.773(12) . ?
B309 B310 1.79(2) . ?
B309 H309 1.10 . ?
B310 B311 1.778(14) . ?
B310 H310 1.10 . ?
B311 H311 1.10 . ?
P1 C7 1.816(8) . ?
P1 C9 1.818(8) . ?
P1 C11 1.833(8) . ?
C1 C2 1.534(12) . ?
C1 P3 1.809(9) . ?
C1 H1A 0.97 . ?
C1 H1B 0.97 . ?
C2 H2A 0.96 . ?
C2 H2B 0.96 . ?
C2 H2C 0.96 . ?
C3 C4 1.40(2) . ?
C3 P3 1.848(12) . ?
C3 H3A 0.97 . ?
C3 H3B 0.97 . ?
C4 H4A 0.96 . ?
C4 H4B 0.96 . ?
C4 H4C 0.96 . ?
C5 C6 1.502(15) . ?
C5 P3 1.808(10) . ?
C5 H5A 0.97 . ?
C5 H5B 0.97 . ?
C6 H6A 0.96 . ?
C6 H6B 0.96 . ?
C6 H6C 0.96 . ?
P2 C13 1.804(10) . ?
P2 C17 1.810(10) . ?
P2 C15 1.839(10) . ?
C7 C8 1.531(11) . ?
C7 H7A 0.97 . ?
C7 H7B 0.97 . ?
C8 H8A 0.96 . ?
C8 H8B 0.96 . ?
C8 H8C 0.96 . ?
C9 C10 1.526(11) . ?
C9 H9A 0.97 . ?
C9 H9B 0.97 . ?
C10 H10A 0.96 . ?
C10 H10B 0.96 . ?
C10 H10C 0.96 . ?
C11 C12 1.536(11) . ?
C11 H11A 0.97 . ?
C11 H11B 0.97 . ?
C12 H12A 0.96 . ?
C12 H12B 0.96 . ?
C12 H12C 0.96 . ?
C13 C14 1.545(14) . ?
C13 H13A 0.97 . ?
C13 H13B 0.97 . ?
C14 H14A 0.96 . ?
C14 H14B 0.96 . ?
C14 H14C 0.96 . ?
C15 C16 1.478(13) . ?
C15 H15A 0.97 . ?
C15 H15B 0.97 . ?
C16 H16A 0.96 . ?
C16 H16B 0.96 . ?
C16 H16C 0.96 . ?
C17 C18 1.530(15) . ?
C17 H17A 0.97 . ?
C17 H17B 0.97 . ?
C18 H18A 0.96 . ?
C18 H18B 0.96 . ?
C18 H18C 0.96 . ?
N1 C19 1.501(11) . ?
N1 C23 1.512(11) . ?
N1 C27 1.541(11) . ?
N1 H1 0.91 . ?
C19 C20 1.548(14) . ?
C19 H19A 0.97 . ?
C19 H19B 0.97 . ?
C20 C21 1.573(14) . ?
C20 H20A 0.97 . ?
C20 H20B 0.97 . ?
C21 C22 1.483(13) . ?
C21 H21A 0.97 . ?
C21 H21B 0.97 . ?
C22 H22A 0.96 . ?
C22 H22B 0.96 . ?
C22 H22C 0.96 . ?
C23 C24 1.522(12) . ?
C23 H23A 0.97 . ?
C23 H23B 0.97 . ?
C24 C25 1.538(12) . ?
C24 H24A 0.97 . ?
C24 H24B 0.97 . ?
C25 C26 1.522(13) . ?
C25 H25A 0.97 . ?
C25 H25B 0.97 . ?
C26 H26A 0.96 . ?
C26 H26B 0.96 . ?
C26 H26C 0.96 . ?
C27 C28 1.522(12) . ?
C27 H27A 0.97 . ?
C27 H27B 0.97 . ?
C28 C29 1.537(13) . ?
C28 H28A 0.97 . ?
C28 H28B 0.97 . ?
C29 C30 1.57(2) . ?
C29 H29A 0.97 . ?
C29 H29B 0.97 . ?
C30 H30A 0.96 . ?
C30 H30B 0.96 . ?
C30 H30C 0.96 . ?
N2 C39 1.502(12) . ?
N2 C31 1.505(11) . ?
N2 C35 1.506(11) . ?
N2 H2 0.91 . ?
C31 C32 1.498(14) . ?
C31 H31A 0.97 . ?
C31 H31B 0.97 . ?
C32 C33 1.481(14) . ?
C32 H32A 0.97 . ?
C32 H32B 0.97 . ?
C33 C34 1.47(2) . ?
C33 H33A 0.97 . ?
C33 H33B 0.97 . ?
C34 H34A 0.96 . ?
C34 H34B 0.96 . ?
C34 H34C 0.96 . ?
C35 C36 1.497(14) . ?
C35 H35A 0.97 . ?
C35 H35B 0.97 . ?
C36 C37 1.517(13) . ?
C36 H36A 0.97 . ?
C36 H36B 0.97 . ?
C37 C38 1.532(14) . ?
C37 H37A 0.97 . ?
C37 H37B 0.97 . ?
C38 H38A 0.96 . ?
C38 H38B 0.96 . ?
C38 H38C 0.96 . ?
C39 C40 1.505(15) . ?
C39 H39A 0.97 . ?
C39 H39B 0.97 . ?
C40 C41 1.53(2) . ?
C40 H40A 0.97 . ?
C40 H40B 0.97 . ?
C41 C42 1.50(2) . ?
C41 H41A 0.97 . ?
C41 H41B 0.97 . ?
C42 H42A 0.96 . ?
C42 H42B 0.96 . ?
C42 H42C 0.96 . ?
N3 C47 1.499(10) . ?
N3 C51 1.500(10) . ?
N3 C43 1.521(11) . ?
N3 H3 0.91 . ?
C43 C44 1.502(12) . ?
C43 H43A 0.97 . ?
C43 H43B 0.97 . ?
C44 C45 1.536(12) . ?
C44 H44A 0.97 . ?
C44 H44B 0.97 . ?
C45 C46 1.522(12) . ?
C45 H45A 0.97 . ?
C45 H45B 0.97 . ?
C46 H46A 0.96 . ?
C46 H46B 0.96 . ?
C46 H46C 0.96 . ?
C47 C48 1.508(12) . ?
C47 H47A 0.97 . ?
C47 H47B 0.97 . ?
C48 C49 1.529(12) . ?
C48 H48A 0.97 . ?
C48 H48B 0.97 . ?
C49 C50 1.544(14) . ?
C49 H49A 0.97 . ?
C49 H49B 0.97 . ?
C50 H50A 0.96 . ?
C50 H50B 0.96 . ?
C50 H50C 0.96 . ?
C51 C52 1.526(10) . ?
C51 H51A 0.97 . ?
C51 H51B 0.97 . ?
C52 C53 1.528(12) . ?
C52 H52A 0.97 . ?
C52 H52B 0.97 . ?
C53 C54 1.510(13) . ?
C53 H53A 0.97 . ?
C53 H53B 0.97 . ?
C54 H54A 0.96 . ?
C54 H54B 0.96 . ?
C54 H54C 0.96 . ?
C55 Cl1 1.712(13) . ?
C55 Cl2 1.728(12) . ?
C55 H55A 0.97 . ?
C55 H55B 0.97 . ?
